data_4033026
loop_
_publ_author_name
'Wu, Wanqing'
'Lin, Zhiming'
'Zhu, Chuanle'
'Chen, Pengquan'
'Li, Jiawei'
'Jiang, Huanfeng'

_publ_section_title
;
 Transition-Metal-Free [3+2] Cycloaddition of Dehydroaminophosphonates and
 N-Tosylhydrazones: Access to Aminocyclopropanephosphonates with Adjacent
 Quaternary-Tetrasubstituted Carbon Centers.
;
_journal_issue 23
_journal_name_full 'The Journal of organic chemistry'
_journal_page_first 12746
_journal_page_last 12756
_journal_paper_doi 10.1021/acs.joc.7b01862
_journal_volume 82
_journal_year 2017
_chemical_absolute_configuration ukn
_chemical_formula_moiety 'C17 H23 F3 N O4 P'
_chemical_formula_sum 'C17 H23 F3 N O4 P'
_chemical_formula_weight 393.33
_space_group_crystal_system orthorhombic
_space_group_IT_number 19
_space_group_name_Hall 'P 2ac 2ab'
_space_group_name_H-M_alt 'P 21 21 21'
_symmetry_space_group_name_Hall 'P 2ac 2ab'
_symmetry_space_group_name_H-M 'P 21 21 21'
_atom_sites_solution_hydrogens geom
_atom_sites_solution_primary dual
_audit_creation_date 2017-03-01
_audit_creation_method
;
Olex2 1.2
(compiled 2017.02.23 svn.r3390 for OlexSys, GUI svn.r5320)
;
_cell_angle_alpha 90
_cell_angle_beta 90
_cell_angle_gamma 90
_cell_formula_units_Z 8
_cell_length_a 10.2112(2)
_cell_length_b 17.8559(5)
_cell_length_c 21.0675(4)
_cell_measurement_reflns_used 6897
_cell_measurement_temperature 100.00(10)
_cell_measurement_theta_max 73.4230
_cell_measurement_theta_min 4.7990
_cell_volume 3841.24(15)
_computing_cell_refinement 'CrysAlisPro 1.171.38.43f (Rigaku OD, 2015)'
_computing_data_collection 'CrysAlisPro 1.171.38.43f (Rigaku OD, 2015)'
_computing_data_reduction 'CrysAlisPro 1.171.38.43f (Rigaku OD, 2015)'
_computing_molecular_graphics 'Olex2 (Dolomanov et al., 2009)'
_computing_publication_material 'Olex2 (Dolomanov et al., 2009)'
_computing_structure_refinement 'ShelXL (Sheldrick, 2015)'
_computing_structure_solution 'ShelXT (Sheldrick, 2015)'
_diffrn_ambient_environment N~2~
_diffrn_ambient_temperature 100.00(10)
_diffrn_detector 'CCD plate'
_diffrn_detector_area_resol_mean 5.2684
_diffrn_detector_type AtlasS2
_diffrn_measured_fraction_theta_full 0.999
_diffrn_measured_fraction_theta_max 0.980
_diffrn_measurement_details
;
List of Runs (angles in degrees, time in seconds):

  # Type    Start    End  Width  t~exp~   \w     \q     \k     \f   Frames
--------------------------------------------------------------------------
  1  \w    -43.00  -1.00   1.00    1.00    --  -40.98   0.00  60.00   42
  2  \w     46.00  93.00   1.00    1.00    --   40.98-125.00 -90.00   47
  3  \w     34.00 100.00   1.00    1.00    --  106.95-125.00  30.00   66
  4  \w     38.00 109.00   1.00    1.00    --  106.95 -45.00-150.00   71
  5  \w     78.00 105.00   1.00    1.00    --  106.95  15.00 -60.00   27
  6  \w    133.00 178.00   1.00    1.00    --  106.95  15.00 -60.00   45
  7  \w     85.00 173.00   1.00    1.00    --  106.95  45.00-180.00   88
  8  \w   -124.00 -45.00   1.00    1.00    --  -40.98   0.00  60.00   79
;
_diffrn_measurement_device 'four-circle diffractometer'
_diffrn_measurement_device_type 'SuperNova, Dual, Cu at zero, AtlasS2'
_diffrn_measurement_method '\w scans'
_diffrn_orient_matrix_type 'CrysAlisPro convention (1999,Acta A55,543-557)'
_diffrn_orient_matrix_UB_11 -0.0745582000
_diffrn_orient_matrix_UB_12 -0.0704788000
_diffrn_orient_matrix_UB_13 -0.0218935000
_diffrn_orient_matrix_UB_21 -0.1307141000
_diffrn_orient_matrix_UB_22 0.0372318000
_diffrn_orient_matrix_UB_23 0.0183720000
_diffrn_orient_matrix_UB_31 -0.0111688000
_diffrn_orient_matrix_UB_32 0.0329567000
_diffrn_orient_matrix_UB_33 -0.0673273000
_diffrn_radiation_monochromator mirror
_diffrn_radiation_probe x-ray
_diffrn_radiation_type CuK\a
_diffrn_radiation_wavelength 1.54184
_diffrn_reflns_av_R_equivalents 0.0240
_diffrn_reflns_av_unetI/netI 0.0351
_diffrn_reflns_Laue_measured_fraction_full 0.999
_diffrn_reflns_Laue_measured_fraction_max 0.980
_diffrn_reflns_limit_h_max 12
_diffrn_reflns_limit_h_min -12
_diffrn_reflns_limit_k_max 21
_diffrn_reflns_limit_k_min -22
_diffrn_reflns_limit_l_max 16
_diffrn_reflns_limit_l_min -25
_diffrn_reflns_number 10605
_diffrn_reflns_point_group_measured_fraction_full 0.916
_diffrn_reflns_point_group_measured_fraction_max 0.875
_diffrn_reflns_theta_full 67.684
_diffrn_reflns_theta_max 73.509
_diffrn_reflns_theta_min 4.197
_diffrn_source 'micro-focus sealed X-ray tube'
_diffrn_source_type 'SuperNova (Cu) X-ray Source'
_exptl_absorpt_coefficient_mu 1.730
_exptl_absorpt_correction_T_max 1.00000
_exptl_absorpt_correction_T_min 0.61679
_exptl_absorpt_correction_type multi-scan
_exptl_absorpt_process_details
;
CrysAlisPro 1.171.38.43f (Rigaku Oxford Diffraction, 2015)
Empirical absorption correction using spherical harmonics,
 implemented in SCALE3 ABSPACK scaling algorithm.
;
_exptl_crystal_colour colorless
_exptl_crystal_density_diffrn 1.360
_exptl_crystal_description block
_exptl_crystal_F_000 1648
_exptl_crystal_size_max 0.28
_exptl_crystal_size_mid 0.2
_exptl_crystal_size_min 0.15
_refine_diff_density_max 0.345
_refine_diff_density_min -0.362
_refine_diff_density_rms 0.052
_refine_ls_abs_structure_details
;
 Flack x determined using 2354 quotients [(I+)-(I-)]/[(I+)+(I-)]
 (Parsons, Flack and Wagner, Acta Cryst. B69 (2013) 249-259).
;
_refine_ls_abs_structure_Flack 0.482(11)
_refine_ls_extinction_method none
_refine_ls_goodness_of_fit_ref 1.006
_refine_ls_hydrogen_treatment constr
_refine_ls_matrix_type full
_refine_ls_number_parameters 477
_refine_ls_number_reflns 6790
_refine_ls_number_restraints 0
_refine_ls_restrained_S_all 1.006
_refine_ls_R_factor_all 0.0410
_refine_ls_R_factor_gt 0.0394
_refine_ls_shift/su_max 0.000
_refine_ls_shift/su_mean 0.000
_refine_ls_structure_factor_coef Fsqd
_refine_ls_weighting_details 'w=1/[\s^2^(Fo^2^)+(0.0695P)^2^+0.8777P] where P=(Fo^2^+2Fc^2^)/3'
_refine_ls_weighting_scheme calc
_refine_ls_wR_factor_gt 0.1051
_refine_ls_wR_factor_ref 0.1071
_reflns_Friedel_coverage 0.598
_reflns_Friedel_fraction_full 0.809
_reflns_Friedel_fraction_max 0.742
_reflns_number_gt 6528
_reflns_number_total 6790
_reflns_threshold_expression 'I > 2\s(I)'
_cod_data_source_file jo7b01862_si_002.cif
_cod_data_source_block 128_1
_cod_depositor_comments 'Adding full bibliography for 4033025--4033026.cif.'
_cod_database_code 4033026
_shelx_shelxl_version_number 2016/6
_shelx_space_group_comment
;
The symmetry employed for this shelxl refinement is uniquely defined
by the following loop, which should always be used as a source of
symmetry information in preference to the above space-group names.
They are only intended as comments.
;
_shelx_estimated_absorpt_t_max 0.781
_shelx_estimated_absorpt_t_min 0.643
_reflns_odcompleteness_completeness 99.92
_reflns_odcompleteness_iscentric 1
_reflns_odcompleteness_theta 66.97
_olex2_refinement_description
;
1. Fixed Uiso
 At 1.2 times of:
  All C(H) groups, All C(H,H) groups, All N(H) groups
 At 1.5 times of:
  All C(H,H,H) groups
2.a Secondary CH2 refined with riding coordinates:
 C00P(H00A,H00B), C015(H01D,H01E), C016(H01F,H01G), C15(H15A,H15B), C16(H16A,
 H16B), C10(H10A,H10B)
2.b Aromatic/amide H refined with riding coordinates:
 N1(H1), N00I(H00I), C00J(H00J), C00L(H00L), C4(H4), C00U(H00U), C00V(H00V),
 C3(H3), C6(H6), C7(H7)
2.c Idealised Me refined as rotating group:
 C00Z(H00C,H00D,H00E), C012(H01A,H01B,H01C), C13(H13A,H13B,H13C), C14(H14A,
 H14B,H14C), C17(H17A,H17B,H17C), C9(H9A,H9B,H9C), C01F(H01H,H01I,H01J),
 C01G(H01K,H01L,H01M)
;
_olex2_submission_special_instructions 'No special instructions were received'
_oxdiff_exptl_absorpt_empirical_details
;
Empirical correction (ABSPACK) includes:
- Absorption correction using spherical harmonics
- Frame scaling
;
_oxdiff_exptl_absorpt_empirical_full_max 1.633
_oxdiff_exptl_absorpt_empirical_full_min 0.551

loop_
_space_group_symop_operation_xyz
'x, y, z'
'-x+1/2, -y, z+1/2'
'-x, y+1/2, -z+1/2'
'x+1/2, -y+1/2, -z'

loop_
_atom_site_label
_atom_site_type_symbol
_atom_site_fract_x
_atom_site_fract_y
_atom_site_fract_z
_atom_site_U_iso_or_equiv
_atom_site_adp_type
_atom_site_occupancy
_atom_site_site_symmetry_order
_atom_site_calc_flag
_atom_site_refinement_flags_posn
P001 P 0.07226(8) 0.34807(4) 0.41009(3) 0.02304(17) Uani 1 1 d .
P1 P 0.64059(7) 0.44822(4) 0.30294(4) 0.02526(18) Uani 1 1 d .
F2 F 0.0048(2) 0.49755(14) 0.01013(11) 0.0483(6) Uani 1 1 d .
F1 F 0.0029(2) 0.60822(13) 0.04657(12) 0.0486(6) Uani 1 1 d .
O2 O 0.6568(2) 0.49854(13) 0.36324(10) 0.0287(5) Uani 1 1 d .
O006 O 0.2256(2) 0.48298(12) 0.30143(11) 0.0280(5) Uani 1 1 d .
F007 F 0.0064(3) 0.20294(13) -0.00665(10) 0.0496(6) Uani 1 1 d .
O4 O 0.5313(2) 0.39134(12) 0.32475(11) 0.0290(5) Uani 1 1 d .
O009 O 0.0721(2) 0.43383(12) 0.42868(10) 0.0272(5) Uani 1 1 d .
O00A O 0.1648(2) 0.30183(13) 0.44659(11) 0.0325(5) Uani 1 1 d .
F00B F -0.0111(3) 0.32145(13) -0.00465(11) 0.0559(7) Uani 1 1 d .
F00C F -0.1777(2) 0.25311(19) 0.01640(11) 0.0606(8) Uani 1 1 d .
O3 O 0.7645(2) 0.41499(14) 0.27993(12) 0.0341(5) Uani 1 1 d .
F3 F -0.0861(2) 0.5205(2) 0.09955(12) 0.0675(9) Uani 1 1 d .
O00F O -0.0771(2) 0.32557(13) 0.41695(10) 0.0289(5) Uani 1 1 d .
N1 N 0.4615(2) 0.55340(14) 0.27076(12) 0.0218(5) Uani 1 1 d .
H1 H 0.382246 0.538275 0.276053 0.026 Uiso 1 1 calc R
O1 O 0.6003(2) 0.65216(14) 0.27918(13) 0.0393(6) Uani 1 1 d .
N00I N 0.0442(2) 0.41054(13) 0.29243(11) 0.0197(5) Uani 1 1 d .
H00I H -0.033437 0.407063 0.276860 0.024 Uiso 1 1 calc R
C00J C 0.1162(3) 0.24452(17) 0.11161(15) 0.0271(7) Uani 1 1 d .
H00J H 0.177097 0.230685 0.080937 0.032 Uiso 1 1 calc R
C00K C 0.0634(3) 0.27033(16) 0.22113(14) 0.0224(6) Uani 1 1 d .
C00L C 0.1532(3) 0.24939(16) 0.17416(14) 0.0251(6) Uani 1 1 d .
H00L H 0.239230 0.238616 0.185479 0.030 Uiso 1 1 calc R
C00M C 0.1099(3) 0.47516(17) 0.28524(13) 0.0222(6) Uani 1 1 d .
C4 C 0.2943(3) 0.43194(18) 0.14172(15) 0.0281(7) Uani 1 1 d .
H4 H 0.313016 0.382960 0.153677 0.034 Uiso 1 1 calc R
C11 C 0.5543(3) 0.50269(17) 0.24408(14) 0.0234(6) Uani 1 1 d .
C00P C 0.2291(3) 0.31643(18) 0.30290(15) 0.0252(6) Uani 1 1 d .
H00A H 0.271605 0.341595 0.267673 0.030 Uiso 1 1 calc R
H00B H 0.288364 0.296954 0.334880 0.030 Uiso 1 1 calc R
C00Q C 0.0983(3) 0.34689(16) 0.32510(13) 0.0214(6) Uani 1 1 d .
C00R C 0.1078(3) 0.27235(17) 0.28897(14) 0.0237(6) Uani 1 1 d .
C5 C 0.3876(3) 0.48771(18) 0.15149(14) 0.0244(6) Uani 1 1 d .
C12 C 0.4921(3) 0.62400(18) 0.28808(16) 0.0290(7) Uani 1 1 d .
C00U C -0.0657(3) 0.28479(17) 0.20339(14) 0.0257(6) Uani 1 1 d .
H00U H -0.126987 0.297763 0.234120 0.031 Uiso 1 1 calc R
C00V C -0.1034(3) 0.27998(18) 0.14015(15) 0.0271(6) Uani 1 1 d .
H00V H -0.189628 0.289955 0.128730 0.033 Uiso 1 1 calc R
C2 C 0.1439(3) 0.52089(18) 0.09632(14) 0.0256(6) Uani 1 1 d .
C00X C -0.0128(3) 0.26033(17) 0.09404(14) 0.0255(6) Uani 1 1 d .
C3 C 0.1735(3) 0.44826(19) 0.11438(16) 0.0294(7) Uani 1 1 d .
H3 H 0.112478 0.410267 0.108220 0.035 Uiso 1 1 calc R
C00Z C 0.0340(3) 0.53966(17) 0.25694(15) 0.0290(7) Uani 1 1 d .
H00C H 0.021015 0.577543 0.288658 0.043 Uiso 1 1 calc GR
H00D H -0.049454 0.522042 0.242206 0.043 Uiso 1 1 calc GR
H00E H 0.082210 0.560375 0.221982 0.043 Uiso 1 1 calc GR
C1 C 0.0166(3) 0.5362(2) 0.06358(15) 0.0315(7) Uani 1 1 d .
C6 C 0.3548(3) 0.56105(18) 0.13420(15) 0.0281(6) Uani 1 1 d .
H6 H 0.414705 0.599420 0.141086 0.034 Uiso 1 1 calc R
C012 C 0.0851(4) 0.19966(18) 0.32387(15) 0.0308(7) Uani 1 1 d .
H01A H -0.006724 0.188130 0.323767 0.046 Uiso 1 1 calc GR
H01B H 0.115125 0.204479 0.366862 0.046 Uiso 1 1 calc GR
H01C H 0.132460 0.160144 0.303186 0.046 Uiso 1 1 calc GR
C8 C 0.5194(3) 0.46761(19) 0.17850(15) 0.0290(7) Uani 1 1 d .
C7 C 0.2344(3) 0.57757(19) 0.10695(15) 0.0292(7) Uani 1 1 d .
H7 H 0.214361 0.626645 0.095804 0.035 Uiso 1 1 calc R
C015 C 0.1973(4) 0.46923(19) 0.44492(17) 0.0331(7) Uani 1 1 d .
H01D H 0.259381 0.463175 0.410454 0.040 Uiso 1 1 calc R
H01E H 0.233819 0.446518 0.482814 0.040 Uiso 1 1 calc R
C016 C -0.1236(4) 0.29403(19) 0.47663(15) 0.0317(7) Uani 1 1 d .
H01F H -0.059515 0.258448 0.492271 0.038 Uiso 1 1 calc R
H01G H -0.204515 0.267018 0.468947 0.038 Uiso 1 1 calc R
C15 C 0.7799(3) 0.5377(2) 0.37718(17) 0.0325(7) Uani 1 1 d .
H15A H 0.788587 0.581467 0.350187 0.039 Uiso 1 1 calc R
H15B H 0.853875 0.504891 0.369374 0.039 Uiso 1 1 calc R
C16 C 0.5485(4) 0.34507(19) 0.38059(17) 0.0332(7) Uani 1 1 d .
H16A H 0.467200 0.343187 0.404369 0.040 Uiso 1 1 calc R
H16B H 0.615230 0.366783 0.407693 0.040 Uiso 1 1 calc R
C10 C 0.6246(3) 0.5256(2) 0.18396(15) 0.0322(7) Uani 1 1 d .
H10A H 0.606204 0.574973 0.167020 0.039 Uiso 1 1 calc R
H10B H 0.714499 0.509153 0.178767 0.039 Uiso 1 1 calc R
C01A C -0.0494(4) 0.2596(2) 0.02572(16) 0.0332(7) Uani 1 1 d .
C13 C 0.3828(4) 0.6675(2) 0.31889(19) 0.0384(8) Uani 1 1 d .
H13A H 0.304134 0.638044 0.318397 0.058 Uiso 1 1 calc GR
H13B H 0.368574 0.713197 0.295939 0.058 Uiso 1 1 calc GR
H13C H 0.406056 0.678876 0.361976 0.058 Uiso 1 1 calc GR
C14 C 0.7771(4) 0.5605(2) 0.44481(18) 0.0398(8) Uani 1 1 d .
H14A H 0.702014 0.591676 0.452320 0.060 Uiso 1 1 calc GR
H14B H 0.855313 0.587897 0.454773 0.060 Uiso 1 1 calc GR
H14C H 0.771958 0.516747 0.471155 0.060 Uiso 1 1 calc GR
C17 C 0.5881(4) 0.2674(2) 0.3619(2) 0.0414(8) Uani 1 1 d .
H17A H 0.527163 0.248171 0.331237 0.062 Uiso 1 1 calc GR
H17B H 0.588333 0.235733 0.398668 0.062 Uiso 1 1 calc GR
H17C H 0.674278 0.268564 0.343645 0.062 Uiso 1 1 calc GR
C9 C 0.5625(4) 0.3868(2) 0.16651(19) 0.0414(9) Uani 1 1 d .
H9A H 0.649891 0.379781 0.182294 0.062 Uiso 1 1 calc GR
H9B H 0.560762 0.376707 0.121762 0.062 Uiso 1 1 calc GR
H9C H 0.504072 0.353143 0.187968 0.062 Uiso 1 1 calc GR
C01F C 0.1699(5) 0.5514(2) 0.4562(2) 0.0445(9) Uani 1 1 d .
H01H H 0.136516 0.573596 0.418007 0.067 Uiso 1 1 calc GR
H01I H 0.249446 0.576254 0.468366 0.067 Uiso 1 1 calc GR
H01J H 0.106332 0.556595 0.489530 0.067 Uiso 1 1 calc GR
C01G C -0.1470(4) 0.3520(2) 0.52608(17) 0.0406(8) Uani 1 1 d .
H01K H -0.212958 0.386289 0.511577 0.061 Uiso 1 1 calc GR
H01L H -0.067200 0.378807 0.534068 0.061 Uiso 1 1 calc GR
H01M H -0.175971 0.328316 0.564505 0.061 Uiso 1 1 calc GR

loop_
_atom_site_aniso_label
_atom_site_aniso_U_11
_atom_site_aniso_U_22
_atom_site_aniso_U_33
_atom_site_aniso_U_23
_atom_site_aniso_U_13
_atom_site_aniso_U_12
P001 0.0232(4) 0.0244(3) 0.0215(3) 0.0022(3) -0.0038(3) -0.0028(3)
P1 0.0173(3) 0.0270(4) 0.0315(4) -0.0033(3) -0.0044(3) 0.0002(3)
F2 0.0380(12) 0.0569(13) 0.0500(12) -0.0215(11) -0.0215(10) 0.0092(11)
F1 0.0431(13) 0.0430(12) 0.0597(14) -0.0018(10) -0.0209(11) 0.0092(11)
O2 0.0220(10) 0.0321(11) 0.0321(11) -0.0024(9) -0.0024(9) -0.0044(10)
O006 0.0203(10) 0.0285(11) 0.0353(12) 0.0009(9) 0.0027(9) -0.0057(9)
F007 0.0722(16) 0.0472(12) 0.0295(10) -0.0116(9) -0.0082(11) 0.0169(13)
O4 0.0225(11) 0.0269(10) 0.0375(12) 0.0022(9) -0.0079(9) -0.0027(9)
O009 0.0285(11) 0.0263(11) 0.0269(10) -0.0018(9) -0.0020(9) -0.0041(10)
O00A 0.0353(13) 0.0314(11) 0.0307(12) 0.0039(9) -0.0125(10) 0.0019(11)
F00B 0.089(2) 0.0436(12) 0.0352(11) 0.0128(10) -0.0093(12) -0.0025(14)
F00C 0.0391(13) 0.107(2) 0.0362(13) -0.0064(14) -0.0156(10) 0.0032(14)
O3 0.0209(11) 0.0411(13) 0.0403(13) -0.0082(11) -0.0054(10) 0.0063(10)
F3 0.0196(10) 0.126(3) 0.0569(15) 0.0295(16) 0.0033(10) -0.0022(14)
O00F 0.0264(11) 0.0362(12) 0.0241(10) 0.0048(9) -0.0003(9) -0.0106(10)
N1 0.0147(11) 0.0220(11) 0.0286(12) -0.0001(10) 0.0009(9) -0.0022(10)
O1 0.0273(12) 0.0343(12) 0.0563(15) -0.0063(12) 0.0017(11) -0.0134(11)
N00I 0.0156(11) 0.0216(11) 0.0217(11) 0.0008(9) -0.0034(9) -0.0005(10)
C00J 0.0250(16) 0.0273(15) 0.0289(15) 0.0004(12) 0.0045(12) 0.0047(13)
C00K 0.0209(14) 0.0200(12) 0.0264(14) 0.0012(11) -0.0018(11) -0.0007(12)
C00L 0.0193(14) 0.0241(13) 0.0318(15) 0.0005(12) -0.0005(12) 0.0030(13)
C00M 0.0229(14) 0.0244(13) 0.0195(13) -0.0002(11) 0.0016(10) -0.0008(12)
C4 0.0261(15) 0.0286(15) 0.0297(15) 0.0025(13) -0.0010(12) -0.0011(14)
C11 0.0155(13) 0.0277(14) 0.0271(14) -0.0024(12) -0.0010(11) 0.0019(12)
C00P 0.0185(13) 0.0275(14) 0.0296(14) 0.0005(12) -0.0042(12) 0.0022(12)
C00Q 0.0170(13) 0.0208(13) 0.0264(13) 0.0027(11) -0.0037(11) -0.0013(12)
C00R 0.0217(14) 0.0246(14) 0.0247(14) -0.0008(12) -0.0026(11) -0.0007(12)
C5 0.0217(14) 0.0317(15) 0.0198(13) -0.0018(12) 0.0007(11) 0.0009(13)
C12 0.0260(15) 0.0267(14) 0.0343(16) -0.0027(13) -0.0025(13) -0.0031(14)
C00U 0.0182(13) 0.0318(15) 0.0272(14) -0.0047(12) 0.0020(12) -0.0015(13)
C00V 0.0194(14) 0.0315(15) 0.0305(15) -0.0057(13) -0.0036(12) 0.0011(13)
C2 0.0197(14) 0.0356(15) 0.0215(13) -0.0011(12) 0.0004(11) 0.0013(13)
C00X 0.0277(16) 0.0224(13) 0.0264(15) 0.0005(12) -0.0015(12) 0.0003(13)
C3 0.0243(15) 0.0312(15) 0.0327(16) 0.0006(13) -0.0024(12) -0.0065(14)
C00Z 0.0346(18) 0.0239(15) 0.0285(15) 0.0069(12) 0.0011(13) 0.0022(14)
C1 0.0240(16) 0.0421(18) 0.0283(15) -0.0013(14) -0.0004(12) 0.0027(15)
C6 0.0225(15) 0.0310(15) 0.0307(15) 0.0002(13) -0.0022(12) -0.0044(14)
C012 0.0353(18) 0.0245(14) 0.0324(16) -0.0001(13) -0.0061(14) -0.0014(14)
C8 0.0229(15) 0.0367(17) 0.0273(15) -0.0067(13) -0.0028(12) 0.0042(14)
C7 0.0269(16) 0.0306(15) 0.0301(15) 0.0030(13) 0.0009(13) 0.0002(14)
C015 0.0342(18) 0.0340(17) 0.0312(16) 0.0007(14) -0.0118(13) -0.0119(15)
C016 0.0345(18) 0.0346(16) 0.0260(15) 0.0066(13) 0.0026(13) -0.0086(15)
C15 0.0251(16) 0.0354(17) 0.0371(17) -0.0005(14) -0.0042(13) -0.0098(15)
C16 0.0305(17) 0.0301(16) 0.0391(17) 0.0020(14) -0.0093(14) -0.0045(15)
C10 0.0177(14) 0.0484(19) 0.0305(16) -0.0002(15) 0.0027(12) -0.0014(15)
C01A 0.0356(18) 0.0341(17) 0.0300(16) 0.0025(14) -0.0016(14) 0.0046(15)
C13 0.0335(19) 0.0307(16) 0.051(2) -0.0120(15) 0.0034(15) -0.0003(15)
C14 0.0345(18) 0.043(2) 0.0414(19) -0.0083(17) -0.0011(15) -0.0120(17)
C17 0.0325(19) 0.0344(17) 0.057(2) 0.0068(17) -0.0028(17) 0.0013(16)
C9 0.0323(18) 0.048(2) 0.044(2) -0.0201(17) -0.0136(16) 0.0156(18)
C01F 0.054(2) 0.0337(18) 0.045(2) -0.0069(16) -0.0078(18) -0.0120(19)
C01G 0.043(2) 0.0428(19) 0.0358(17) -0.0021(16) 0.0120(16) -0.0083(19)

loop_
_atom_type_symbol
_atom_type_description
_atom_type_scat_dispersion_real
_atom_type_scat_dispersion_imag
_atom_type_scat_source
C C 0.0181 0.0091 'International Tables Vol C Tables 4.2.6.8 and 6.1.1.4'
H H 0.0000 0.0000 'International Tables Vol C Tables 4.2.6.8 and 6.1.1.4'
F F 0.0727 0.0534 'International Tables Vol C Tables 4.2.6.8 and 6.1.1.4'
N N 0.0311 0.0180 'International Tables Vol C Tables 4.2.6.8 and 6.1.1.4'
O O 0.0492 0.0322 'International Tables Vol C Tables 4.2.6.8 and 6.1.1.4'
P P 0.2955 0.4335 'International Tables Vol C Tables 4.2.6.8 and 6.1.1.4'

loop_
_geom_angle_atom_site_label_1
_geom_angle_atom_site_label_2
_geom_angle_atom_site_label_3
_geom_angle
O009 P001 O00F 102.84(13)
O009 P001 C00Q 104.86(13)
O00A P001 O009 114.50(13)
O00A P001 O00F 115.36(14)
O00A P001 C00Q 114.57(14)
O00F P001 C00Q 103.23(13)
O2 P1 O4 102.01(12)
O2 P1 C11 107.46(13)
O4 P1 C11 101.62(13)
O3 P1 O2 113.94(13)
O3 P1 O4 116.27(14)
O3 P1 C11 114.10(14)
C15 O2 P1 121.8(2)
C16 O4 P1 121.2(2)
C015 O009 P001 118.3(2)
C016 O00F P001 119.4(2)
C11 N1 H1 118.5
C12 N1 H1 118.5
C12 N1 C11 123.1(3)
C00M N00I H00I 118.7
C00M N00I C00Q 122.7(2)
C00Q N00I H00I 118.7
C00L C00J H00J 120.0
C00L C00J C00X 120.0(3)
C00X C00J H00J 120.0
C00L C00K C00R 118.8(3)
C00U C00K C00L 118.6(3)
C00U C00K C00R 122.5(3)
C00J C00L C00K 121.0(3)
C00J C00L H00L 119.5
C00K C00L H00L 119.5
O006 C00M N00I 122.9(3)
O006 C00M C00Z 120.8(3)
N00I C00M C00Z 116.3(3)
C5 C4 H4 119.4
C3 C4 H4 119.4
C3 C4 C5 121.2(3)
N1 C11 P1 113.3(2)
N1 C11 C8 116.9(2)
N1 C11 C10 118.3(3)
C8 C11 P1 120.3(2)
C10 C11 P1 119.3(2)
C10 C11 C8 58.3(2)
H00A C00P H00B 114.7
C00Q C00P H00A 117.6
C00Q C00P H00B 117.6
C00R C00P H00A 117.6
C00R C00P H00B 117.6
C00R C00P C00Q 61.3(2)
N00I C00Q P001 114.0(2)
N00I C00Q C00P 118.3(3)
N00I C00Q C00R 118.1(2)
C00P C00Q P001 116.0(2)
C00P C00Q C00R 58.71(19)
C00R C00Q P001 120.6(2)
C00K C00R C00P 116.7(3)
C00K C00R C00Q 118.3(2)
C00K C00R C012 113.4(3)
C00P C00R C00Q 59.97(19)
C00P C00R C012 118.9(3)
C012 C00R C00Q 119.6(2)
C4 C5 C6 117.8(3)
C4 C5 C8 119.8(3)
C6 C5 C8 122.4(3)
N1 C12 C13 115.2(3)
O1 C12 N1 123.4(3)
O1 C12 C13 121.4(3)
C00K C00U H00U 119.7
C00V C00U C00K 120.5(3)
C00V C00U H00U 119.7
C00U C00V H00V 119.9
C00X C00V C00U 120.2(3)
C00X C00V H00V 119.9
C3 C2 C1 119.2(3)
C3 C2 C7 119.5(3)
C7 C2 C1 121.3(3)
C00J C00X C01A 119.5(3)
C00V C00X C00J 119.6(3)
C00V C00X C01A 120.8(3)
C4 C3 C2 120.2(3)
C4 C3 H3 119.9
C2 C3 H3 119.9
C00M C00Z H00C 109.5
C00M C00Z H00D 109.5
C00M C00Z H00E 109.5
H00C C00Z H00D 109.5
H00C C00Z H00E 109.5
H00D C00Z H00E 109.5
F2 C1 F1 105.2(3)
F2 C1 C2 112.0(3)
F1 C1 C2 112.9(3)
F3 C1 F2 107.7(3)
F3 C1 F1 105.8(3)
F3 C1 C2 112.7(3)
C5 C6 H6 119.4
C7 C6 C5 121.2(3)
C7 C6 H6 119.4
C00R C012 H01A 109.5
C00R C012 H01B 109.5
C00R C012 H01C 109.5
H01A C012 H01B 109.5
H01A C012 H01C 109.5
H01B C012 H01C 109.5
C5 C8 C11 116.4(3)
C5 C8 C9 114.9(3)
C10 C8 C11 59.3(2)
C10 C8 C5 120.4(3)
C10 C8 C9 117.3(3)
C9 C8 C11 117.4(3)
C2 C7 H7 120.0
C6 C7 C2 120.1(3)
C6 C7 H7 120.0
O009 C015 H01D 110.3
O009 C015 H01E 110.3
O009 C015 C01F 107.1(3)
H01D C015 H01E 108.6
C01F C015 H01D 110.3
C01F C015 H01E 110.3
O00F C016 H01F 109.0
O00F C016 H01G 109.0
O00F C016 C01G 112.8(3)
H01F C016 H01G 107.8
C01G C016 H01F 109.0
C01G C016 H01G 109.0
O2 C15 H15A 110.1
O2 C15 H15B 110.1
O2 C15 C14 107.8(3)
H15A C15 H15B 108.5
C14 C15 H15A 110.1
C14 C15 H15B 110.1
O4 C16 H16A 109.6
O4 C16 H16B 109.6
O4 C16 C17 110.3(3)
H16A C16 H16B 108.1
C17 C16 H16A 109.6
C17 C16 H16B 109.6
C11 C10 H10A 117.5
C11 C10 H10B 117.5
C8 C10 C11 62.4(2)
C8 C10 H10A 117.5
C8 C10 H10B 117.5
H10A C10 H10B 114.6
F007 C01A C00X 113.0(3)
F00B C01A F007 104.7(3)
F00B C01A C00X 112.5(3)
F00C C01A F007 106.1(3)
F00C C01A F00B 106.9(3)
F00C C01A C00X 113.1(3)
C12 C13 H13A 109.5
C12 C13 H13B 109.5
C12 C13 H13C 109.5
H13A C13 H13B 109.5
H13A C13 H13C 109.5
H13B C13 H13C 109.5
C15 C14 H14A 109.5
C15 C14 H14B 109.5
C15 C14 H14C 109.5
H14A C14 H14B 109.5
H14A C14 H14C 109.5
H14B C14 H14C 109.5
C16 C17 H17A 109.5
C16 C17 H17B 109.5
C16 C17 H17C 109.5
H17A C17 H17B 109.5
H17A C17 H17C 109.5
H17B C17 H17C 109.5
C8 C9 H9A 109.5
C8 C9 H9B 109.5
C8 C9 H9C 109.5
H9A C9 H9B 109.5
H9A C9 H9C 109.5
H9B C9 H9C 109.5
C015 C01F H01H 109.5
C015 C01F H01I 109.5
C015 C01F H01J 109.5
H01H C01F H01I 109.5
H01H C01F H01J 109.5
H01I C01F H01J 109.5
C016 C01G H01K 109.5
C016 C01G H01L 109.5
C016 C01G H01M 109.5
H01K C01G H01L 109.5
H01K C01G H01M 109.5
H01L C01G H01M 109.5

loop_
_geom_bond_atom_site_label_1
_geom_bond_atom_site_label_2
_geom_bond_distance
P001 O009 1.581(2)
P001 O00A 1.472(2)
P001 O00F 1.583(2)
P001 C00Q 1.810(3)
P1 O2 1.565(2)
P1 O4 1.578(2)
P1 O3 1.480(2)
P1 C11 1.806(3)
F2 C1 1.326(4)
F1 C1 1.343(4)
O2 C15 1.469(4)
O006 C00M 1.237(4)
F007 C01A 1.347(4)
O4 C16 1.448(4)
O009 C015 1.467(4)
F00B C01A 1.335(4)
F00C C01A 1.329(4)
F3 C1 1.324(4)
O00F C016 1.457(4)
N1 H1 0.8600
N1 C11 1.426(4)
N1 C12 1.349(4)
O1 C12 1.228(4)
N00I H00I 0.8600
N00I C00M 1.344(4)
N00I C00Q 1.439(4)
C00J H00J 0.9300
C00J C00L 1.374(4)
C00J C00X 1.397(5)
C00K C00L 1.400(4)
C00K C00R 1.500(4)
C00K C00U 1.394(4)
C00L H00L 0.9300
C00M C00Z 1.511(4)
C4 H4 0.9300
C4 C5 1.394(4)
C4 C3 1.392(5)
C11 C8 1.558(4)
C11 C10 1.512(4)
C00P H00A 0.9700
C00P H00B 0.9700
C00P C00Q 1.516(4)
C00P C00R 1.497(4)
C00Q C00R 1.536(4)
C00R C012 1.510(4)
C5 C6 1.400(4)
C5 C8 1.504(4)
C12 C13 1.507(5)
C00U H00U 0.9300
C00U C00V 1.389(4)
C00V H00V 0.9300
C00V C00X 1.387(4)
C2 C3 1.385(5)
C2 C1 1.496(4)
C2 C7 1.389(5)
C00X C01A 1.487(4)
C3 H3 0.9300
C00Z H00C 0.9600
C00Z H00D 0.9600
C00Z H00E 0.9600
C6 H6 0.9300
C6 C7 1.388(5)
C012 H01A 0.9600
C012 H01B 0.9600
C012 H01C 0.9600
C8 C10 1.496(5)
C8 C9 1.530(5)
C7 H7 0.9300
C015 H01D 0.9700
C015 H01E 0.9700
C015 C01F 1.513(5)
C016 H01F 0.9700
C016 H01G 0.9700
C016 C01G 1.488(5)
C15 H15A 0.9700
C15 H15B 0.9700
C15 C14 1.482(5)
C16 H16A 0.9700
C16 H16B 0.9700
C16 C17 1.497(5)
C10 H10A 0.9700
C10 H10B 0.9700
C13 H13A 0.9600
C13 H13B 0.9600
C13 H13C 0.9600
C14 H14A 0.9600
C14 H14B 0.9600
C14 H14C 0.9600
C17 H17A 0.9600
C17 H17B 0.9600
C17 H17C 0.9600
C9 H9A 0.9600
C9 H9B 0.9600
C9 H9C 0.9600
C01F H01H 0.9600
C01F H01I 0.9600
C01F H01J 0.9600
C01G H01K 0.9600
C01G H01L 0.9600
C01G H01M 0.9600
